data_4337142
loop_
_publ_author_name
'Shankar, Bhaskaran'
'Sahu, Saugata'
'Deibel, Naina'
'Schweinfurth, David'
'Sarkar, Biprajit'
'Elumalai, Palani'
'Gupta, Deepak'
'Hussain, Firasat'
'Krishnamoorthy, Govindarajan'
'Sathiyendiran, Malaichamy'

_publ_section_title
;
 Luminescent dirhenium(i)-double-heterostranded helicate and mesocate.
;
_journal_issue 2
_journal_name_full 'Inorganic chemistry'
_journal_page_first 922
_journal_page_last 930
_journal_paper_doi 10.1021/ic4023135
_journal_volume 53
_journal_year 2014
_chemical_formula_sum 'C56 H40 N8 O8 Re2'
_chemical_formula_weight 1325.36
_chemical_name_systematic
;
 ?
;
_space_group_IT_number 15
_symmetry_space_group_name_Hall '-C 2yc'
_symmetry_space_group_name_H-M 'C 1 2/c 1'
_atom_sites_solution_hydrogens geom
_atom_sites_solution_primary direct
_atom_sites_solution_secondary difmap
_audit_creation_method SHELXL-97
_cell_angle_alpha 90.000(5)
_cell_angle_beta 126.545(5)
_cell_angle_gamma 90.000(5)
_cell_formula_units_Z 4
_cell_length_a 26.835(5)
_cell_length_b 13.736(5)
_cell_length_c 21.431(5)
_cell_measurement_temperature 161(2)
_cell_volume 6346(3)
_computing_structure_refinement 'SHELXL-97 (Sheldrick, 1997)'
_diffrn_ambient_temperature 161(2)
_diffrn_measured_fraction_theta_full 0.999
_diffrn_measured_fraction_theta_max 0.999
_diffrn_radiation_monochromator graphite
_diffrn_radiation_source 'fine-focus sealed tube'
_diffrn_radiation_type MoK\a
_diffrn_radiation_wavelength 0.71073
_diffrn_reflns_av_R_equivalents 0.0396
_diffrn_reflns_av_sigmaI/netI 0.0354
_diffrn_reflns_limit_h_max 32
_diffrn_reflns_limit_h_min -33
_diffrn_reflns_limit_k_max 17
_diffrn_reflns_limit_k_min -17
_diffrn_reflns_limit_l_max 21
_diffrn_reflns_limit_l_min -26
_diffrn_reflns_number 25036
_diffrn_reflns_theta_full 26.37
_diffrn_reflns_theta_max 26.37
_diffrn_reflns_theta_min 2.97
_exptl_absorpt_coefficient_mu 5.794
_exptl_absorpt_correction_T_max 0.4057
_exptl_absorpt_correction_T_min 0.3492
_exptl_crystal_density_diffrn 2.081
_exptl_crystal_density_method 'not measured'
_exptl_crystal_F_000 3876
_exptl_crystal_size_max 0.23
_exptl_crystal_size_mid 0.22
_exptl_crystal_size_min 0.19
_refine_diff_density_max 1.893
_refine_diff_density_min -0.635
_refine_diff_density_rms 0.190
_refine_ls_extinction_method none
_refine_ls_goodness_of_fit_ref 1.372
_refine_ls_hydrogen_treatment mixed
_refine_ls_matrix_type full
_refine_ls_number_parameters 378
_refine_ls_number_reflns 6481
_refine_ls_number_restraints 0
_refine_ls_restrained_S_all 1.372
_refine_ls_R_factor_all 0.0555
_refine_ls_R_factor_gt 0.0465
_refine_ls_shift/su_max 0.000
_refine_ls_shift/su_mean 0.000
_refine_ls_structure_factor_coef Fsqd
_refine_ls_weighting_details 'calc w=1/[\s^2^(Fo^2^)+(0.0614P)^2^+29.5221P] where P=(Fo^2^+2Fc^2^)/3'
_refine_ls_weighting_scheme calc
_refine_ls_wR_factor_gt 0.1450
_refine_ls_wR_factor_ref 0.1495
_reflns_number_gt 5631
_reflns_number_total 6481
_reflns_threshold_expression >2sigma(I)
_cod_data_source_file ic4023135_si_002.cif
_cod_data_source_block shelxl
_cod_depositor_comments
;

2021-04-14
Z value fixed to be consistent with given formula
                 miguel
;
_cod_original_formula_units_Z 6
_cod_database_code 4337142

loop_
_symmetry_equiv_pos_as_xyz
'x, y, z'
'-x, y, -z+1/2'
'x+1/2, y+1/2, z'
'-x+1/2, y+1/2, -z+1/2'
'-x, -y, -z'
'x, -y, z-1/2'
'-x+1/2, -y+1/2, -z'
'x+1/2, -y+1/2, z-1/2'

loop_
_atom_site_label
_atom_site_type_symbol
_atom_site_fract_x
_atom_site_fract_y
_atom_site_fract_z
_atom_site_U_iso_or_equiv
_atom_site_adp_type
_atom_site_occupancy
_atom_site_symmetry_multiplicity
_atom_site_calc_flag
_atom_site_refinement_flags
Re1 Re 0.702292(13) 0.06869(2) 0.126130(15) 0.03465(13) Uani 1 1 d .
O1 O 0.6546(3) 0.2074(5) 0.1912(4) 0.0644(18) Uani 1 1 d .
O2 O 0.8335(3) 0.1383(5) 0.2561(4) 0.0659(18) Uani 1 1 d .
O3 O 0.7129(4) -0.0762(5) 0.2417(4) 0.072(2) Uani 1 1 d .
O4 O 0.7251(2) -0.0338(4) 0.0720(3) 0.0409(12) Uani 1 1 d .
N1 N 0.6111(3) 0.0178(4) 0.0298(3) 0.0305(12) Uani 1 1 d .
N2 N 0.5382(3) -0.0841(4) -0.0565(3) 0.0327(13) Uani 1 1 d .
N3 N 0.6896(2) 0.1640(4) 0.0363(3) 0.0288(12) Uani 1 1 d .
N4 N 0.6628(2) 0.2065(4) -0.0799(3) 0.0276(11) Uani 1 1 d .
C1 C 0.6729(4) 0.1568(6) 0.1647(5) 0.0449(19) Uani 1 1 d .
C2 C 0.7848(4) 0.1134(6) 0.2065(4) 0.0431(18) Uani 1 1 d .
C3 C 0.7092(4) -0.0241(6) 0.1974(5) 0.0466(19) Uani 1 1 d .
C4 C 0.7075(4) -0.1245(5) 0.0685(4) 0.0398(17) Uani 1 1 d .
C5 C 0.7503(4) -0.1995(7) 0.0931(6) 0.057(2) Uani 1 1 d .
H5 H 0.7904 -0.1851 0.1072 0.069 Uiso 1 1 calc R
C6 C 0.7355(5) -0.2946(7) 0.0975(7) 0.069(3) Uani 1 1 d .
H6 H 0.7658 -0.3442 0.1149 0.083 Uiso 1 1 calc R
C7 C 0.6774(5) -0.3190(6) 0.0771(6) 0.057(2) Uani 1 1 d .
H7 H 0.6682 -0.3835 0.0833 0.068 Uiso 1 1 calc R
C8 C 0.6331(4) -0.2458(6) 0.0472(5) 0.0429(18) Uani 1 1 d .
H8 H 0.5925 -0.2621 0.0308 0.051 Uiso 1 1 calc R
C9 C 0.6457(4) -0.1486(5) 0.0403(4) 0.0372(16) Uani 1 1 d .
C10 C 0.5986(4) -0.0734(5) 0.0055(4) 0.0341(16) Uani 1 1 d .
C11 C 0.5569(3) 0.0701(5) -0.0188(4) 0.0330(15) Uani 1 1 d .
C12 C 0.5446(4) 0.1698(5) -0.0206(4) 0.0362(16) Uani 1 1 d .
H12 H 0.5762 0.2135 0.0163 0.043 Uiso 1 1 calc R
C13 C 0.4851(4) 0.2028(6) -0.0777(5) 0.0425(18) Uani 1 1 d .
H13 H 0.4757 0.2701 -0.0812 0.051 Uiso 1 1 calc R
C14 C 0.4384(4) 0.1365(6) -0.1307(4) 0.0404(17) Uani 1 1 d .
H14 H 0.3977 0.1602 -0.1687 0.049 Uiso 1 1 calc R
C15 C 0.4501(4) 0.0386(6) -0.1291(4) 0.0378(16) Uani 1 1 d .
H15 H 0.4185 -0.0058 -0.1645 0.045 Uiso 1 1 calc R
C16 C 0.5102(3) 0.0080(5) -0.0733(4) 0.0304(14) Uani 1 1 d .
C17 C 0.5063(4) -0.1669(5) -0.1092(4) 0.0399(17) Uani 1 1 d .
H17A H 0.4636 -0.1709 -0.1240 0.048 Uiso 1 1 calc R
H17B H 0.5282 -0.2277 -0.0814 0.048 Uiso 1 1 calc R
C18 C 0.5030(3) -0.1595(5) -0.1821(4) 0.0344(15) Uani 1 1 d .
C19 C 0.5565(4) -0.1592(6) -0.1780(4) 0.0390(16) Uani 1 1 d .
H19 H 0.5958 -0.1588 -0.1286 0.047 Uiso 1 1 calc R
C20 C 0.4464(4) -0.1596(5) -0.2551(4) 0.0382(16) Uani 1 1 d .
H20 H 0.4090 -0.1599 -0.2594 0.046 Uiso 1 1 calc R
C21 C 0.6948(3) 0.2648(5) 0.0353(4) 0.0290(14) Uani 1 1 d .
C22 C 0.7142(3) 0.3334(5) 0.0929(4) 0.0325(15) Uani 1 1 d .
H22 H 0.7257 0.3154 0.1427 0.039 Uiso 1 1 calc R
C23 C 0.7161(4) 0.4288(5) 0.0749(5) 0.0395(17) Uani 1 1 d .
H23 H 0.7294 0.4775 0.1132 0.047 Uiso 1 1 calc R
C24 C 0.6989(4) 0.4561(5) 0.0011(5) 0.0426(18) Uani 1 1 d .
H24 H 0.7013 0.5228 -0.0089 0.051 Uiso 1 1 calc R
C25 C 0.6790(3) 0.3893(5) -0.0565(4) 0.0358(16) Uani 1 1 d .
H25 H 0.6667 0.4078 -0.1065 0.043 Uiso 1 1 calc R
C26 C 0.6775(3) 0.2915(5) -0.0379(4) 0.0292(14) Uani 1 1 d .
C27 C 0.6703(3) 0.1343(5) -0.0332(4) 0.0297(14) Uani 1 1 d .
H27 H 0.6625 0.0679 -0.0487 0.036 Uiso 1 1 calc R
C28 C 0.6339(3) 0.1964(6) -0.1633(4) 0.0337(15) Uani 1 1 d .
H28A H 0.6466 0.1338 -0.1727 0.040 Uiso 1 1 calc R
H28B H 0.6483 0.2497 -0.1801 0.040 Uiso 1 1 calc R
C29 C 0.5639(3) 0.1998(5) -0.2101(4) 0.0278(13) Uani 1 1 d .
C30 C 0.5320(3) 0.1125(5) -0.2297(4) 0.0353(15) Uani 1 1 d .
H30 H 0.5539 0.0526 -0.2154 0.042 Uiso 1 1 calc R
C31 C 0.5322(4) 0.2839(6) -0.2300(5) 0.050(2) Uani 1 1 d .
H31 H 0.5538 0.3440 -0.2168 0.060 Uiso 1 1 calc R

loop_
_atom_site_aniso_label
_atom_site_aniso_U_11
_atom_site_aniso_U_22
_atom_site_aniso_U_33
_atom_site_aniso_U_23
_atom_site_aniso_U_13
_atom_site_aniso_U_12
Re1 0.0397(2) 0.03447(19) 0.02582(18) 0.00119(11) 0.01739(15) -0.00732(12)
O1 0.069(4) 0.080(5) 0.060(4) -0.024(4) 0.047(4) -0.014(4)
O2 0.054(4) 0.081(5) 0.044(4) -0.002(3) 0.018(3) -0.027(4)
O3 0.079(5) 0.075(5) 0.041(4) 0.021(3) 0.025(4) -0.017(4)
O4 0.043(3) 0.037(3) 0.045(3) 0.006(2) 0.027(3) 0.001(2)
N1 0.038(3) 0.028(3) 0.030(3) 0.004(2) 0.022(3) -0.002(2)
N2 0.040(3) 0.033(3) 0.027(3) -0.001(2) 0.021(3) -0.007(2)
N3 0.028(3) 0.028(3) 0.027(3) -0.006(2) 0.014(2) -0.007(2)
N4 0.021(3) 0.034(3) 0.021(3) 0.002(2) 0.009(2) -0.003(2)
C1 0.048(5) 0.041(4) 0.046(5) 0.001(4) 0.029(4) -0.012(4)
C2 0.048(5) 0.045(5) 0.034(4) 0.004(3) 0.023(4) -0.014(4)
C3 0.054(5) 0.044(5) 0.038(4) 0.008(4) 0.025(4) -0.008(4)
C4 0.046(4) 0.031(4) 0.039(4) 0.003(3) 0.023(4) -0.004(3)
C5 0.050(5) 0.045(5) 0.078(7) 0.002(5) 0.039(5) 0.003(4)
C6 0.065(6) 0.038(5) 0.095(8) -0.002(5) 0.042(6) 0.008(4)
C7 0.068(6) 0.025(4) 0.082(7) 0.004(4) 0.047(6) 0.004(4)
C8 0.053(5) 0.034(4) 0.048(5) 0.000(3) 0.033(4) -0.004(3)
C9 0.048(4) 0.033(4) 0.035(4) 0.000(3) 0.027(4) -0.003(3)
C10 0.041(4) 0.036(4) 0.034(4) 0.005(3) 0.027(3) -0.005(3)
C11 0.034(4) 0.044(4) 0.029(4) -0.001(3) 0.023(3) -0.007(3)
C12 0.047(4) 0.030(4) 0.042(4) -0.002(3) 0.033(4) -0.004(3)
C13 0.048(4) 0.043(4) 0.046(4) 0.008(4) 0.033(4) 0.007(4)
C14 0.039(4) 0.052(5) 0.036(4) 0.007(3) 0.025(4) 0.002(3)
C15 0.041(4) 0.041(4) 0.036(4) 0.003(3) 0.026(4) 0.000(3)
C16 0.039(4) 0.029(3) 0.029(3) -0.001(3) 0.024(3) -0.009(3)
C17 0.047(4) 0.036(4) 0.037(4) -0.005(3) 0.025(4) -0.015(3)
C18 0.045(4) 0.027(3) 0.035(4) -0.004(3) 0.025(3) -0.008(3)
C19 0.041(4) 0.039(4) 0.030(4) 0.002(3) 0.017(3) -0.003(3)
C20 0.045(4) 0.035(4) 0.040(4) -0.005(3) 0.029(4) -0.004(3)
C21 0.022(3) 0.033(4) 0.030(3) 0.001(3) 0.014(3) -0.001(3)
C22 0.032(3) 0.032(4) 0.033(4) 0.000(3) 0.019(3) 0.001(3)
C23 0.045(4) 0.026(4) 0.045(4) -0.004(3) 0.025(4) 0.006(3)
C24 0.048(4) 0.021(3) 0.054(5) 0.007(3) 0.028(4) 0.006(3)
C25 0.033(4) 0.035(4) 0.035(4) 0.010(3) 0.018(3) 0.007(3)
C26 0.022(3) 0.035(4) 0.030(3) 0.004(3) 0.015(3) 0.004(3)
C27 0.026(3) 0.031(3) 0.027(3) -0.004(3) 0.013(3) -0.008(3)
C28 0.032(4) 0.043(4) 0.023(3) 0.002(3) 0.015(3) 0.000(3)
C29 0.027(3) 0.030(3) 0.020(3) 0.000(3) 0.010(3) 0.000(3)
C30 0.039(4) 0.022(3) 0.039(4) 0.001(3) 0.020(3) 0.003(3)
C31 0.032(4) 0.032(4) 0.051(5) 0.000(4) 0.006(4) -0.005(3)

loop_
_atom_type_symbol
_atom_type_description
_atom_type_scat_dispersion_real
_atom_type_scat_dispersion_imag
_atom_type_scat_source
C C 0.0033 0.0016 'International Tables Vol C Tables 4.2.6.8 and 6.1.1.4'
H H 0.0000 0.0000 'International Tables Vol C Tables 4.2.6.8 and 6.1.1.4'
N N 0.0061 0.0033 'International Tables Vol C Tables 4.2.6.8 and 6.1.1.4'
O O 0.0106 0.0060 'International Tables Vol C Tables 4.2.6.8 and 6.1.1.4'
Re Re -1.0185 7.2310 'International Tables Vol C Tables 4.2.6.8 and 6.1.1.4'

loop_
_geom_angle_atom_site_label_1
_geom_angle_atom_site_label_2
_geom_angle_atom_site_label_3
_geom_angle
_geom_angle_site_symmetry_3
C1 Re1 C3 86.8(4) .
C1 Re1 C2 87.8(4) .
C3 Re1 C2 89.2(3) .
C1 Re1 O4 173.6(3) .
C3 Re1 O4 94.1(3) .
C2 Re1 O4 98.5(3) .
C1 Re1 N1 95.4(3) .
C3 Re1 N1 93.6(3) .
C2 Re1 N1 175.9(3) .
O4 Re1 N1 78.3(2) .
C1 Re1 N3 96.7(3) .
C3 Re1 N3 174.5(3) .
C2 Re1 N3 95.2(3) .
O4 Re1 N3 82.0(2) .
N1 Re1 N3 81.9(2) .
C4 O4 Re1 116.5(5) .
C10 N1 C11 106.8(6) .
C10 N1 Re1 123.9(5) .
C11 N1 Re1 129.3(5) .
C10 N2 C16 107.3(6) .
C10 N2 C17 130.3(6) .
C16 N2 C17 121.5(6) .
C27 N3 C21 105.5(6) .
C27 N3 Re1 124.2(5) .
C21 N3 Re1 130.2(4) .
C27 N4 C26 106.4(5) .
C27 N4 C28 125.1(6) .
C26 N4 C28 127.7(6) .
O1 C1 Re1 176.1(7) .
O2 C2 Re1 177.5(7) .
O3 C3 Re1 176.8(9) .
O4 C4 C5 119.4(7) .
O4 C4 C9 122.1(7) .
C5 C4 C9 118.5(7) .
C6 C5 C4 121.3(8) .
C5 C6 C7 121.3(9) .
C6 C7 C8 117.7(8) .
C7 C8 C9 122.8(8) .
C8 C9 C4 118.0(7) .
C8 C9 C10 122.7(7) .
C4 C9 C10 119.3(6) .
N1 C10 N2 111.3(6) .
N1 C10 C9 122.4(7) .
N2 C10 C9 126.3(7) .
N1 C11 C16 109.4(6) .
N1 C11 C12 130.6(7) .
C16 C11 C12 120.0(7) .
C13 C12 C11 118.0(7) .
C12 C13 C14 120.2(7) .
C15 C14 C13 122.0(7) .
C14 C15 C16 116.8(7) .
C15 C16 C11 123.0(7) .
C15 C16 N2 131.8(6) .
C11 C16 N2 105.2(6) .
N2 C17 C18 113.0(6) .
C19 C18 C20 118.0(7) .
C19 C18 C17 120.8(7) .
C20 C18 C17 121.0(6) .
C18 C19 C20 121.0(7) 2_654
C18 C20 C19 120.9(7) 2_654
C22 C21 N3 130.6(6) .
C22 C21 C26 121.4(6) .
N3 C21 C26 108.0(6) .
C23 C22 C21 117.1(7) .
C22 C23 C24 121.8(7) .
C25 C24 C23 121.6(7) .
C24 C25 C26 116.6(7) .
N4 C26 C21 106.6(6) .
N4 C26 C25 131.8(6) .
C21 C26 C25 121.5(7) .
N3 C27 N4 113.5(6) .
N4 C28 C29 110.6(5) .
C31 C29 C30 119.2(6) .
C31 C29 C28 122.5(6) .
C30 C29 C28 118.3(6) .
C29 C30 C30 120.1(4) 2_654
C29 C31 C31 120.8(4) 2_654

loop_
_geom_bond_atom_site_label_1
_geom_bond_atom_site_label_2
_geom_bond_distance
_geom_bond_site_symmetry_2
Re1 C1 1.883(9) .
Re1 C3 1.912(8) .
Re1 C2 1.925(8) .
Re1 O4 2.132(5) .
Re1 N1 2.173(6) .
Re1 N3 2.182(6) .
O1 C1 1.175(10) .
O2 C2 1.141(9) .
O3 C3 1.144(10) .
O4 C4 1.318(9) .
N1 C10 1.320(9) .
N1 C11 1.384(9) .
N2 C10 1.361(10) .
N2 C16 1.404(9) .
N2 C17 1.466(9) .
N3 C27 1.316(8) .
N3 C21 1.393(9) .
N4 C27 1.338(8) .
N4 C26 1.380(9) .
N4 C28 1.470(8) .
C4 C5 1.392(11) .
C4 C9 1.424(11) .
C5 C6 1.385(13) .
C6 C7 1.387(14) .
C7 C8 1.388(11) .
C8 C9 1.407(10) .
C9 C10 1.449(10) .
C11 C16 1.385(10) .
C11 C12 1.404(10) .
C12 C13 1.388(11) .
C13 C14 1.412(11) .
C14 C15 1.377(11) .
C15 C16 1.382(10) .
C17 C18 1.516(10) .
C18 C19 1.385(10) .
C18 C20 1.388(10) .
C19 C20 1.389(10) 2_654
C20 C19 1.389(10) 2_654
C21 C22 1.386(10) .
C21 C26 1.395(9) .
C22 C23 1.375(10) .
C23 C24 1.410(11) .
C24 C25 1.366(11) .
C25 C26 1.408(10) .
C28 C29 1.515(9) .
C29 C31 1.344(10) .
C29 C30 1.385(9) .
C30 C30 1.386(14) 2_654
C31 C31 1.398(15) 2_654
